data_4073336
loop_
_publ_author_name
'Hayashi, Akito'
'Ishiyama, Takeshi'
'Okazaki, Masaaki'
'Ozawa, Fumiyuki'

_publ_section_title
;
 Cationic Iridium(III) Complexes Bearing Phosphaalkene and 2-Pyridylphenyl
 Ligands
;
_journal_issue 15
_journal_name_full Organometallics
_journal_page_first 3708
_journal_paper_doi 10.1021/om700275s
_journal_volume 26
_journal_year 2007
_chemical_formula_sum 'C83 H100 F3 Ir N2 O5 P2 S'
_chemical_formula_weight 1548.85
_chemical_name_systematic
; 
 ? 
;
_space_group_IT_number 14
_symmetry_space_group_name_Hall '-P 2ybc'
_symmetry_space_group_name_H-M 'P 1 21/c 1'
_atom_sites_solution_hydrogens geom
_atom_sites_solution_primary direct
_atom_sites_solution_secondary difmap
_audit_creation_method SHELXL-97
_cell_angle_alpha 90.00
_cell_angle_beta 92.193(3)
_cell_angle_gamma 90.00
_cell_formula_units_Z 4
_cell_length_a 14.266(6)
_cell_length_b 24.292(9)
_cell_length_c 21.352(8)
_cell_measurement_temperature 173(2)
_cell_volume 7394(5)
_computing_structure_refinement 'SHELXL-97 (Sheldrick, 1997)'
_computing_structure_solution 'SHELXS-97 (Sheldrick, 1990)'
_diffrn_ambient_temperature 173(2)
_diffrn_measured_fraction_theta_full 0.984
_diffrn_measured_fraction_theta_max 0.984
_diffrn_radiation_monochromator graphite
_diffrn_radiation_source 'fine-focus sealed tube'
_diffrn_radiation_type MoK\a
_diffrn_radiation_wavelength 0.71070
_diffrn_reflns_av_R_equivalents 0.0882
_diffrn_reflns_av_sigmaI/netI 0.0907
_diffrn_reflns_limit_h_max 18
_diffrn_reflns_limit_h_min -16
_diffrn_reflns_limit_k_max 31
_diffrn_reflns_limit_k_min -31
_diffrn_reflns_limit_l_max 27
_diffrn_reflns_limit_l_min -26
_diffrn_reflns_number 57524
_diffrn_reflns_theta_full 27.48
_diffrn_reflns_theta_max 27.48
_diffrn_reflns_theta_min 3.03
_exptl_absorpt_coefficient_mu 1.938
_exptl_absorpt_correction_T_max 0.8926
_exptl_absorpt_correction_T_min 0.8298
_exptl_crystal_density_diffrn 1.391
_exptl_crystal_density_method 'not measured'
_exptl_crystal_F_000 3208
_exptl_crystal_size_max 0.10
_exptl_crystal_size_mid 0.06
_exptl_crystal_size_min 0.06
_refine_diff_density_max 1.771
_refine_diff_density_min -0.682
_refine_diff_density_rms 0.133
_refine_ls_extinction_method none
_refine_ls_goodness_of_fit_ref 1.112
_refine_ls_hydrogen_treatment mixed
_refine_ls_matrix_type full
_refine_ls_number_parameters 892
_refine_ls_number_reflns 16695
_refine_ls_number_restraints 0
_refine_ls_restrained_S_all 1.112
_refine_ls_R_factor_all 0.0907
_refine_ls_R_factor_gt 0.0604
_refine_ls_shift/su_max 0.035
_refine_ls_shift/su_mean 0.001
_refine_ls_structure_factor_coef Fsqd
_refine_ls_weighting_details 'calc w=1/[\s^2^(Fo^2^)+(0.0432P)^2^+0.0000P] where P=(Fo^2^+2Fc^2^)/3'
_refine_ls_weighting_scheme calc
_refine_ls_wR_factor_gt 0.1052
_refine_ls_wR_factor_ref 0.1164
_reflns_number_gt 12983
_reflns_number_total 16695
_reflns_threshold_expression >2sigma(I)
_cod_data_source_file om700275s-file001.cif
_cod_data_source_block hay7033
_cod_database_code 4073336

loop_
_symmetry_equiv_pos_as_xyz
'x, y, z'
'-x, y+1/2, -z+1/2'
'-x, -y, -z'
'x, -y-1/2, z-1/2'

loop_
_atom_site_label
_atom_site_type_symbol
_atom_site_fract_x
_atom_site_fract_y
_atom_site_fract_z
_atom_site_U_iso_or_equiv
_atom_site_adp_type
_atom_site_occupancy
_atom_site_symmetry_multiplicity
_atom_site_calc_flag
_atom_site_refinement_flags
C1 C 0.2459(3) 0.1221(2) 0.2394(2) 0.0187(11) Uani 1 1 d .
C2 C 0.3466(4) 0.1061(2) 0.2335(2) 0.0225(11) Uani 1 1 d .
C3 C 0.3732(3) 0.1364(2) 0.2864(2) 0.0211(11) Uani 1 1 d .
C4 C 0.2761(3) 0.1542(2) 0.2964(2) 0.0190(11) Uani 1 1 d .
C5 C 0.3994(3) 0.0724(2) 0.1902(2) 0.0197(11) Uani 1 1 d .
C6 C 0.3669(4) 0.0627(2) 0.1290(2) 0.0258(12) Uani 1 1 d .
H1 H 0.3078 0.0768 0.1147 0.031 Uiso 1 1 calc R
C7 C 0.4209(4) 0.0326(3) 0.0889(3) 0.0363(15) Uani 1 1 d .
H2 H 0.3982 0.0263 0.0471 0.044 Uiso 1 1 calc R
C8 C 0.5072(4) 0.0115(3) 0.1083(3) 0.0373(15) Uani 1 1 d .
H3 H 0.5440 -0.0088 0.0802 0.045 Uiso 1 1 calc R
C9 C 0.5386(4) 0.0206(3) 0.1691(3) 0.0477(18) Uani 1 1 d .
H4 H 0.5974 0.0059 0.1832 0.057 Uiso 1 1 calc R
C10 C 0.4866(4) 0.0506(3) 0.2099(3) 0.0347(15) Uani 1 1 d .
H5 H 0.5099 0.0566 0.2517 0.042 Uiso 1 1 calc R
C11 C 0.4643(4) 0.1480(2) 0.3183(2) 0.0251(12) Uani 1 1 d .
C12 C 0.4809(4) 0.1342(3) 0.3811(3) 0.0392(15) Uani 1 1 d .
H6 H 0.4318 0.1187 0.4041 0.047 Uiso 1 1 calc R
C13 C 0.5675(4) 0.1429(3) 0.4105(3) 0.0502(19) Uani 1 1 d .
H7 H 0.5775 0.1332 0.4533 0.060 Uiso 1 1 calc R
C14 C 0.6392(5) 0.1655(3) 0.3782(3) 0.052(2) Uani 1 1 d .
H8 H 0.6992 0.1708 0.3982 0.062 Uiso 1 1 calc R
C15 C 0.6236(4) 0.1804(3) 0.3167(3) 0.0489(18) Uani 1 1 d .
H9 H 0.6726 0.1971 0.2945 0.059 Uiso 1 1 calc R
C16 C 0.5371(4) 0.1715(3) 0.2866(3) 0.0395(15) Uani 1 1 d .
H10 H 0.5277 0.1816 0.2439 0.047 Uiso 1 1 calc R
C17 C 0.1272(3) 0.0771(2) 0.1418(2) 0.0166(10) Uani 1 1 d .
C18 C 0.1418(3) 0.1017(2) 0.0821(2) 0.0184(10) Uani 1 1 d .
C19 C 0.1612(3) 0.0669(2) 0.0320(2) 0.0204(11) Uani 1 1 d .
H11 H 0.1708 0.0833 -0.0077 0.024 Uiso 1 1 calc R
C20 C 0.1671(3) 0.0104(2) 0.0367(2) 0.0188(11) Uani 1 1 d .
C21 C 0.1451(3) -0.0126(2) 0.0940(2) 0.0214(11) Uani 1 1 d .
H12 H 0.1462 -0.0516 0.0979 0.026 Uiso 1 1 calc R
C22 C 0.1214(3) 0.0185(2) 0.1461(2) 0.0190(11) Uani 1 1 d .
C23 C 0.1335(4) 0.1639(2) 0.0686(2) 0.0253(12) Uani 1 1 d .
C24 C 0.2145(4) 0.1971(2) 0.1008(3) 0.0298(13) Uani 1 1 d .
H13 H 0.2098 0.1948 0.1464 0.045 Uiso 1 1 calc R
H14 H 0.2101 0.2357 0.0876 0.045 Uiso 1 1 calc R
H15 H 0.2747 0.1818 0.0887 0.045 Uiso 1 1 calc R
C25 C 0.0383(4) 0.1847(2) 0.0884(2) 0.0280(12) Uani 1 1 d .
H16 H 0.0298 0.1753 0.1325 0.042 Uiso 1 1 calc R
H17 H -0.0114 0.1675 0.0623 0.042 Uiso 1 1 calc R
H18 H 0.0353 0.2248 0.0833 0.042 Uiso 1 1 calc R
C26 C 0.1380(5) 0.1767(2) -0.0020(2) 0.0387(15) Uani 1 1 d .
H19 H 0.1259 0.2160 -0.0091 0.058 Uiso 1 1 calc R
H20 H 0.0905 0.1550 -0.0253 0.058 Uiso 1 1 calc R
H21 H 0.2004 0.1674 -0.0165 0.058 Uiso 1 1 calc R
C27 C 0.1866(4) -0.0276(2) -0.0195(2) 0.0247(12) Uani 1 1 d .
C28 C 0.0956(4) -0.0555(3) -0.0404(3) 0.0395(16) Uani 1 1 d .
H22 H 0.0485 -0.0275 -0.0517 0.059 Uiso 1 1 calc R
H23 H 0.0731 -0.0781 -0.0061 0.059 Uiso 1 1 calc R
H24 H 0.1064 -0.0789 -0.0768 0.059 Uiso 1 1 calc R
C29 C 0.2230(4) 0.0051(2) -0.0749(3) 0.0373(15) Uani 1 1 d .
H25 H 0.2792 0.0258 -0.0613 0.056 Uiso 1 1 calc R
H26 H 0.1744 0.0309 -0.0903 0.056 Uiso 1 1 calc R
H27 H 0.2386 -0.0203 -0.1086 0.056 Uiso 1 1 calc R
C30 C 0.2599(5) -0.0711(3) -0.0009(3) 0.0415(16) Uani 1 1 d .
H28 H 0.2666 -0.0971 -0.0355 0.062 Uiso 1 1 calc R
H29 H 0.2398 -0.0910 0.0362 0.062 Uiso 1 1 calc R
H30 H 0.3203 -0.0532 0.0087 0.062 Uiso 1 1 calc R
C31 C 0.0873(4) -0.0127(2) 0.2040(2) 0.0239(12) Uani 1 1 d .
C32 C 0.0597(5) -0.0728(2) 0.1884(3) 0.0390(16) Uani 1 1 d .
H31 H 0.0321 -0.0898 0.2251 0.059 Uiso 1 1 calc R
H32 H 0.1156 -0.0935 0.1773 0.059 Uiso 1 1 calc R
H33 H 0.0138 -0.0733 0.1531 0.059 Uiso 1 1 calc R
C33 C 0.1660(4) -0.0175(2) 0.2561(2) 0.0316(14) Uani 1 1 d .
H34 H 0.1888 0.0193 0.2676 0.047 Uiso 1 1 calc R
H35 H 0.2179 -0.0394 0.2406 0.047 Uiso 1 1 calc R
H36 H 0.1410 -0.0355 0.2930 0.047 Uiso 1 1 calc R
C34 C -0.0029(4) 0.0145(2) 0.2255(2) 0.0268(12) Uani 1 1 d .
H37 H -0.0233 -0.0038 0.2636 0.040 Uiso 1 1 calc R
H38 H -0.0521 0.0110 0.1924 0.040 Uiso 1 1 calc R
H39 H 0.0089 0.0535 0.2343 0.040 Uiso 1 1 calc R
C35 C 0.2809(3) 0.2218(2) 0.4035(2) 0.0174(10) Uani 1 1 d .
C36 C 0.3339(4) 0.2704(2) 0.3922(2) 0.0225(11) Uani 1 1 d .
C37 C 0.4082(4) 0.2833(2) 0.4346(2) 0.0280(13) Uani 1 1 d .
H40 H 0.4461 0.3143 0.4256 0.034 Uiso 1 1 calc R
C38 C 0.4298(4) 0.2540(2) 0.4885(2) 0.0273(12) Uani 1 1 d .
C39 C 0.3722(4) 0.2100(2) 0.5005(2) 0.0233(12) Uani 1 1 d .
H41 H 0.3845 0.1899 0.5381 0.028 Uiso 1 1 calc R
C40 C 0.2963(4) 0.1928(2) 0.4611(2) 0.0205(11) Uani 1 1 d .
C41 C 0.3129(4) 0.3128(2) 0.3387(2) 0.0255(12) Uani 1 1 d .
C42 C 0.3457(4) 0.2917(2) 0.2746(2) 0.0326(14) Uani 1 1 d .
H42 H 0.3151 0.2565 0.2645 0.049 Uiso 1 1 calc R
H43 H 0.4139 0.2866 0.2767 0.049 Uiso 1 1 calc R
H44 H 0.3289 0.3187 0.2419 0.049 Uiso 1 1 calc R
C43 C 0.2082(4) 0.3276(2) 0.3368(2) 0.0265(12) Uani 1 1 d .
H45 H 0.1707 0.2939 0.3330 0.040 Uiso 1 1 calc R
H46 H 0.1939 0.3515 0.3007 0.040 Uiso 1 1 calc R
H47 H 0.1933 0.3469 0.3755 0.040 Uiso 1 1 calc R
C44 C 0.3637(5) 0.3681(2) 0.3503(3) 0.0415(16) Uani 1 1 d .
H48 H 0.3401 0.3953 0.3196 0.062 Uiso 1 1 calc R
H49 H 0.4313 0.3631 0.3459 0.062 Uiso 1 1 calc R
H50 H 0.3518 0.3811 0.3927 0.062 Uiso 1 1 calc R
C45 C 0.5112(4) 0.2726(3) 0.5337(3) 0.0355(14) Uani 1 1 d .
C46 C 0.4902(5) 0.3308(3) 0.5555(4) 0.068(3) Uani 1 1 d .
H51 H 0.4332 0.3306 0.5797 0.102 Uiso 1 1 calc R
H52 H 0.4810 0.3549 0.5190 0.102 Uiso 1 1 calc R
H53 H 0.5430 0.3444 0.5819 0.102 Uiso 1 1 calc R
C47 C 0.5229(6) 0.2345(4) 0.5901(4) 0.083(3) Uani 1 1 d .
H54 H 0.5771 0.2464 0.6163 0.125 Uiso 1 1 calc R
H55 H 0.5330 0.1968 0.5756 0.125 Uiso 1 1 calc R
H56 H 0.4662 0.2359 0.6145 0.125 Uiso 1 1 calc R
C48 C 0.6040(5) 0.2743(3) 0.4997(4) 0.066(2) Uani 1 1 d .
H57 H 0.5974 0.2986 0.4632 0.099 Uiso 1 1 calc R
H58 H 0.6200 0.2371 0.4860 0.099 Uiso 1 1 calc R
H59 H 0.6538 0.2882 0.5283 0.099 Uiso 1 1 calc R
C49 C 0.2347(4) 0.1451(2) 0.4840(2) 0.0240(12) Uani 1 1 d .
C50 C 0.2581(5) 0.1299(3) 0.5535(2) 0.0382(15) Uani 1 1 d .
H60 H 0.2546 0.1630 0.5795 0.057 Uiso 1 1 calc R
H61 H 0.3216 0.1145 0.5573 0.057 Uiso 1 1 calc R
H62 H 0.2129 0.1026 0.5676 0.057 Uiso 1 1 calc R
C51 C 0.2496(4) 0.0920(2) 0.4474(2) 0.0311(13) Uani 1 1 d .
H63 H 0.2095 0.0630 0.4635 0.047 Uiso 1 1 calc R
H64 H 0.3155 0.0808 0.4521 0.047 Uiso 1 1 calc R
H65 H 0.2334 0.0983 0.4029 0.047 Uiso 1 1 calc R
C52 C 0.1320(4) 0.1618(2) 0.4807(2) 0.0249(12) Uani 1 1 d .
H66 H 0.1152 0.1752 0.4384 0.037 Uiso 1 1 calc R
H67 H 0.1216 0.1911 0.5112 0.037 Uiso 1 1 calc R
H68 H 0.0930 0.1300 0.4903 0.037 Uiso 1 1 calc R
P1 P 0.13266(9) 0.11970(5) 0.21454(6) 0.0162(3) Uani 1 1 d .
P2 P 0.20374(9) 0.19197(5) 0.33884(6) 0.0168(3) Uani 1 1 d .
Ir1 Ir 0.042140(13) 0.178376(8) 0.289103(8) 0.01570(6) Uani 1 1 d .
N1 N 0.0383(3) 0.24450(17) 0.22729(17) 0.0207(9) Uani 1 1 d .
C53 C 0.1090(4) 0.2785(2) 0.2151(2) 0.0243(12) Uani 1 1 d .
H69 H 0.1703 0.2697 0.2310 0.029 Uiso 1 1 calc R
C54 C 0.0964(5) 0.3262(2) 0.1799(3) 0.0353(14) Uani 1 1 d .
H70 H 0.1482 0.3492 0.1712 0.042 Uiso 1 1 calc R
C55 C 0.0076(5) 0.3396(3) 0.1580(3) 0.0406(16) Uani 1 1 d .
H71 H -0.0038 0.3737 0.1373 0.049 Uiso 1 1 calc R
C56 C -0.0651(5) 0.3032(3) 0.1665(3) 0.0386(15) Uani 1 1 d .
H72 H -0.1261 0.3110 0.1494 0.046 Uiso 1 1 calc R
C57 C -0.0483(4) 0.2548(2) 0.2001(2) 0.0263(13) Uani 1 1 d .
C58 C -0.1173(4) 0.2103(2) 0.2067(2) 0.0257(12) Uani 1 1 d .
C59 C -0.2023(4) 0.2077(3) 0.1723(3) 0.0403(16) Uani 1 1 d .
H73 H -0.2210 0.2377 0.1463 0.048 Uiso 1 1 calc R
C60 C -0.2587(4) 0.1626(3) 0.1756(3) 0.0443(17) Uani 1 1 d .
H74 H -0.3162 0.1607 0.1516 0.053 Uiso 1 1 calc R
C61 C -0.2307(4) 0.1194(3) 0.2145(3) 0.0363(15) Uani 1 1 d .
H75 H -0.2696 0.0878 0.2171 0.044 Uiso 1 1 calc R
C62 C -0.1467(4) 0.1216(2) 0.2498(2) 0.0260(12) Uani 1 1 d .
H76 H -0.1301 0.0920 0.2771 0.031 Uiso 1 1 calc R
C63 C -0.0865(3) 0.1667(2) 0.2456(2) 0.0208(11) Uani 1 1 d .
N2 N 0.0120(3) 0.11894(16) 0.35493(17) 0.0190(9) Uani 1 1 d .
C64 C 0.0478(4) 0.0677(2) 0.3592(2) 0.0200(11) Uani 1 1 d .
H77 H 0.0976 0.0582 0.3330 0.024 Uiso 1 1 calc R
C65 C 0.0156(4) 0.0282(2) 0.3999(2) 0.0270(12) Uani 1 1 d .
H78 H 0.0426 -0.0076 0.4016 0.032 Uiso 1 1 calc R
C66 C -0.0568(4) 0.0421(2) 0.4378(2) 0.0295(13) Uani 1 1 d .
H79 H -0.0829 0.0154 0.4646 0.035 Uiso 1 1 calc R
C67 C -0.0909(4) 0.0951(2) 0.4366(2) 0.0273(12) Uani 1 1 d .
H80 H -0.1398 0.1053 0.4633 0.033 Uiso 1 1 calc R
C68 C -0.0540(4) 0.1340(2) 0.3964(2) 0.0205(11) Uani 1 1 d .
C69 C -0.0732(3) 0.1930(2) 0.3974(2) 0.0168(10) Uani 1 1 d .
C70 C -0.1263(3) 0.2176(2) 0.4432(2) 0.0238(12) Uani 1 1 d .
H81 H -0.1574 0.1956 0.4728 0.029 Uiso 1 1 calc R
C71 C -0.1333(4) 0.2743(2) 0.4452(2) 0.0265(12) Uani 1 1 d .
H82 H -0.1695 0.2915 0.4761 0.032 Uiso 1 1 calc R
C72 C -0.0877(4) 0.3059(2) 0.4024(2) 0.0284(13) Uani 1 1 d .
H83 H -0.0910 0.3449 0.4048 0.034 Uiso 1 1 calc R
C73 C -0.0366(4) 0.2814(2) 0.3554(2) 0.0227(11) Uani 1 1 d .
H84 H -0.0074 0.3038 0.3253 0.027 Uiso 1 1 calc R
C74 C -0.0280(3) 0.2243(2) 0.3523(2) 0.0186(11) Uani 1 1 d .
C75 C 0.3579(5) 0.5572(3) 0.9187(3) 0.0462(17) Uani 1 1 d .
F1 F 0.3523(3) 0.52039(18) 0.8722(2) 0.0738(13) Uani 1 1 d .
F2 F 0.4346(3) 0.58604(19) 0.9129(2) 0.0808(15) Uani 1 1 d .
F3 F 0.3672(4) 0.52873(18) 0.9714(2) 0.0860(16) Uani 1 1 d .
S1 S 0.25422(11) 0.60108(7) 0.91876(7) 0.0390(4) Uani 1 1 d .
O1 O 0.2586(4) 0.6289(2) 0.8592(2) 0.0745(18) Uani 1 1 d .
O2 O 0.2712(3) 0.63512(19) 0.97254(19) 0.0478(12) Uani 1 1 d .
O3 O 0.1777(4) 0.5641(3) 0.9229(3) 0.0819(19) Uani 1 1 d .
O4 O 0.2917(5) 0.0689(3) 0.6963(3) 0.090(2) Uani 1 1 d .
C76 C 0.2396(6) 0.0206(4) 0.6866(4) 0.077(3) Uani 1 1 d .
H85 H 0.1800 0.0294 0.6634 0.092 Uiso 1 1 calc R
H86 H 0.2243 0.0044 0.7275 0.092 Uiso 1 1 calc R
C77 C 0.2933(7) -0.0195(4) 0.6505(5) 0.102(4) Uani 1 1 d .
H87 H 0.2567 -0.0316 0.6126 0.122 Uiso 1 1 calc R
H88 H 0.3095 -0.0522 0.6763 0.122 Uiso 1 1 calc R
C78 C 0.3791(6) 0.0101(3) 0.6330(3) 0.061(2) Uani 1 1 d .
H89 H 0.3736 0.0231 0.5891 0.073 Uiso 1 1 calc R
H90 H 0.4350 -0.0137 0.6382 0.073 Uiso 1 1 calc R
C79 C 0.3847(5) 0.0579(3) 0.6778(3) 0.057(2) Uani 1 1 d .
H91 H 0.4256 0.0486 0.7148 0.068 Uiso 1 1 calc R
H92 H 0.4111 0.0906 0.6570 0.068 Uiso 1 1 calc R
O5 O 0.7260(4) 0.1318(2) 0.8461(2) 0.0626(14) Uani 1 1 d .
C80 C 0.6436(5) 0.0988(3) 0.8358(3) 0.0524(19) Uani 1 1 d .
H93 H 0.5973 0.1065 0.8681 0.063 Uiso 1 1 calc R
H94 H 0.6596 0.0592 0.8373 0.063 Uiso 1 1 calc R
C81 C 0.6048(5) 0.1146(3) 0.7719(3) 0.054(2) Uani 1 1 d .
H95 H 0.5360 0.1094 0.7686 0.065 Uiso 1 1 calc R
H96 H 0.6343 0.0928 0.7387 0.065 Uiso 1 1 calc R
C82 C 0.6307(5) 0.1752(3) 0.7674(4) 0.062(2) Uani 1 1 d .
H97 H 0.6346 0.1872 0.7233 0.074 Uiso 1 1 calc R
H98 H 0.5851 0.1988 0.7888 0.074 Uiso 1 1 calc R
C83 C 0.7250(5) 0.1764(3) 0.8008(4) 0.066(2) Uani 1 1 d .
H99 H 0.7753 0.1711 0.7706 0.079 Uiso 1 1 calc R
H100 H 0.7351 0.2121 0.8222 0.079 Uiso 1 1 calc R

loop_
_atom_site_aniso_label
_atom_site_aniso_U_11
_atom_site_aniso_U_22
_atom_site_aniso_U_33
_atom_site_aniso_U_23
_atom_site_aniso_U_13
_atom_site_aniso_U_12
C1 0.017(3) 0.020(3) 0.019(2) -0.001(2) 0.000(2) 0.002(2)
C2 0.017(3) 0.026(3) 0.025(3) 0.000(2) 0.005(2) 0.001(2)
C3 0.017(3) 0.021(3) 0.025(3) -0.003(2) -0.003(2) 0.005(2)
C4 0.020(3) 0.026(3) 0.011(2) -0.002(2) -0.006(2) 0.000(2)
C5 0.016(3) 0.021(3) 0.023(3) -0.002(2) 0.004(2) 0.001(2)
C6 0.024(3) 0.031(3) 0.023(3) -0.006(2) 0.002(2) 0.001(2)
C7 0.034(3) 0.043(4) 0.033(3) -0.015(3) 0.011(3) -0.006(3)
C8 0.027(3) 0.042(4) 0.044(4) -0.026(3) 0.015(3) 0.002(3)
C9 0.026(3) 0.053(4) 0.064(4) -0.022(4) -0.003(3) 0.018(3)
C10 0.026(3) 0.045(4) 0.033(3) -0.016(3) -0.007(3) 0.012(3)
C11 0.018(3) 0.029(3) 0.028(3) -0.008(2) 0.000(2) 0.007(2)
C12 0.029(3) 0.053(4) 0.035(3) -0.003(3) -0.001(3) 0.008(3)
C13 0.029(4) 0.075(5) 0.045(4) -0.007(4) -0.018(3) 0.009(4)
C14 0.025(3) 0.062(5) 0.068(5) -0.029(4) -0.011(3) 0.010(3)
C15 0.026(3) 0.051(4) 0.070(5) -0.018(4) 0.006(3) -0.008(3)
C16 0.030(3) 0.051(4) 0.038(3) -0.010(3) 0.002(3) 0.003(3)
C17 0.013(2) 0.019(3) 0.017(2) 0.000(2) -0.001(2) 0.000(2)
C18 0.017(3) 0.018(3) 0.019(2) 0.002(2) 0.000(2) 0.001(2)
C19 0.017(3) 0.029(3) 0.015(2) 0.003(2) -0.001(2) 0.001(2)
C20 0.017(3) 0.023(3) 0.016(2) -0.006(2) 0.001(2) -0.003(2)
C21 0.021(3) 0.018(3) 0.025(3) -0.004(2) -0.001(2) 0.002(2)
C22 0.017(3) 0.025(3) 0.014(2) -0.001(2) -0.007(2) -0.002(2)
C23 0.035(3) 0.025(3) 0.016(3) 0.002(2) 0.005(2) 0.000(2)
C24 0.040(4) 0.018(3) 0.033(3) 0.003(2) 0.005(3) -0.006(2)
C25 0.037(3) 0.024(3) 0.023(3) 0.004(2) -0.002(2) 0.006(2)
C26 0.073(5) 0.023(3) 0.020(3) 0.001(3) 0.007(3) 0.002(3)
C27 0.026(3) 0.027(3) 0.021(3) -0.009(2) 0.005(2) -0.001(2)
C28 0.037(4) 0.051(4) 0.031(3) -0.019(3) 0.001(3) -0.010(3)
C29 0.046(4) 0.038(4) 0.029(3) -0.009(3) 0.017(3) -0.001(3)
C30 0.050(4) 0.040(4) 0.035(3) -0.009(3) 0.012(3) 0.012(3)
C31 0.029(3) 0.018(3) 0.025(3) -0.002(2) 0.009(2) -0.002(2)
C32 0.056(4) 0.031(3) 0.030(3) 0.002(3) 0.017(3) -0.006(3)
C33 0.037(3) 0.031(3) 0.027(3) 0.007(3) 0.006(3) 0.012(3)
C34 0.031(3) 0.028(3) 0.023(3) -0.002(2) 0.007(2) 0.000(2)
C35 0.017(3) 0.019(3) 0.017(2) -0.004(2) 0.001(2) 0.005(2)
C36 0.017(3) 0.025(3) 0.025(3) -0.005(2) 0.000(2) 0.000(2)
C37 0.023(3) 0.029(3) 0.032(3) -0.003(3) 0.004(2) -0.004(2)
C38 0.022(3) 0.026(3) 0.034(3) -0.011(2) -0.003(2) 0.006(2)
C39 0.025(3) 0.023(3) 0.021(3) -0.005(2) -0.009(2) 0.008(2)
C40 0.021(3) 0.020(3) 0.020(3) -0.007(2) -0.003(2) 0.003(2)
C41 0.024(3) 0.021(3) 0.032(3) 0.003(2) 0.003(2) -0.005(2)
C42 0.030(3) 0.037(3) 0.032(3) 0.005(3) 0.015(3) -0.003(3)
C43 0.038(3) 0.023(3) 0.018(3) 0.003(2) -0.003(2) -0.001(2)
C44 0.043(4) 0.030(3) 0.052(4) 0.004(3) 0.003(3) -0.018(3)
C45 0.024(3) 0.036(3) 0.045(4) -0.017(3) -0.016(3) 0.001(3)
C46 0.039(4) 0.071(6) 0.092(6) -0.055(5) -0.021(4) 0.003(4)
C47 0.074(6) 0.092(7) 0.079(6) 0.015(5) -0.063(5) -0.027(5)
C48 0.030(4) 0.079(6) 0.087(6) -0.035(5) -0.016(4) -0.002(4)
C49 0.029(3) 0.024(3) 0.019(3) 0.000(2) -0.002(2) -0.002(2)
C50 0.054(4) 0.035(4) 0.024(3) 0.007(3) -0.011(3) -0.003(3)
C51 0.039(4) 0.025(3) 0.030(3) 0.003(2) 0.002(3) -0.003(3)
C52 0.026(3) 0.025(3) 0.023(3) 0.002(2) 0.000(2) -0.003(2)
P1 0.0154(6) 0.0181(7) 0.0152(6) -0.0023(5) 0.0004(5) 0.0011(5)
P2 0.0166(6) 0.0204(7) 0.0136(6) -0.0021(5) 0.0001(5) 0.0003(5)
Ir1 0.01504(9) 0.01805(10) 0.01406(10) 0.00134(8) 0.00136(7) 0.00205(9)
N1 0.028(3) 0.022(2) 0.013(2) 0.0021(17) 0.0009(18) 0.0053(19)
C53 0.029(3) 0.024(3) 0.020(3) 0.000(2) 0.007(2) 0.000(2)
C54 0.055(4) 0.023(3) 0.029(3) 0.004(3) 0.017(3) 0.000(3)
C55 0.065(5) 0.031(3) 0.026(3) 0.007(3) 0.007(3) 0.013(3)
C56 0.044(4) 0.038(4) 0.033(3) 0.005(3) 0.002(3) 0.021(3)
C57 0.035(3) 0.030(3) 0.014(3) 0.005(2) 0.004(2) 0.014(3)
C58 0.020(3) 0.033(3) 0.024(3) -0.001(2) 0.000(2) 0.009(2)
C59 0.030(3) 0.063(5) 0.027(3) 0.006(3) -0.007(3) 0.009(3)
C60 0.023(3) 0.072(5) 0.037(4) 0.002(3) -0.014(3) 0.007(3)
C61 0.021(3) 0.046(4) 0.041(3) -0.014(3) -0.002(3) -0.004(3)
C62 0.019(3) 0.029(3) 0.030(3) -0.005(2) 0.001(2) 0.005(2)
C63 0.015(2) 0.027(3) 0.020(3) 0.001(2) 0.003(2) 0.005(2)
N2 0.025(2) 0.017(2) 0.015(2) 0.0025(17) 0.0000(18) 0.0006(18)
C64 0.022(3) 0.021(3) 0.017(2) -0.001(2) 0.003(2) 0.001(2)
C65 0.035(3) 0.021(3) 0.025(3) 0.001(2) 0.000(2) 0.002(2)
C66 0.039(3) 0.024(3) 0.026(3) 0.002(2) 0.005(3) -0.009(3)
C67 0.024(3) 0.033(3) 0.025(3) 0.001(2) 0.007(2) -0.003(2)
C68 0.020(3) 0.023(3) 0.019(3) 0.003(2) 0.004(2) 0.003(2)
C69 0.012(2) 0.023(3) 0.015(2) 0.002(2) -0.0007(19) -0.0004(19)
C70 0.015(3) 0.034(3) 0.023(3) 0.003(2) 0.006(2) 0.001(2)
C71 0.032(3) 0.028(3) 0.020(3) -0.002(2) 0.006(2) 0.008(2)
C72 0.032(3) 0.021(3) 0.032(3) 0.001(2) 0.005(3) 0.007(2)
C73 0.024(3) 0.023(3) 0.021(3) 0.006(2) 0.002(2) 0.004(2)
C74 0.013(2) 0.028(3) 0.015(2) 0.000(2) 0.003(2) 0.006(2)
C75 0.062(5) 0.034(4) 0.042(4) 0.005(3) 0.001(4) 0.003(3)
F1 0.092(4) 0.057(3) 0.072(3) -0.018(2) 0.003(3) 0.019(3)
F2 0.036(3) 0.063(3) 0.145(4) -0.007(3) 0.020(3) 0.005(2)
F3 0.128(5) 0.056(3) 0.072(3) 0.022(2) -0.027(3) 0.014(3)
S1 0.0268(8) 0.0568(11) 0.0335(8) -0.0104(8) 0.0034(7) 0.0005(7)
O1 0.087(4) 0.094(4) 0.043(3) 0.018(3) 0.009(3) 0.047(4)
O2 0.034(3) 0.061(3) 0.049(3) -0.024(2) 0.008(2) -0.006(2)
O3 0.048(3) 0.112(5) 0.088(4) -0.048(4) 0.024(3) -0.032(3)
O4 0.083(5) 0.103(5) 0.088(4) -0.038(4) 0.034(4) -0.024(4)
C76 0.054(5) 0.067(6) 0.110(7) 0.031(5) 0.016(5) -0.011(5)
C77 0.077(7) 0.071(7) 0.159(10) -0.038(7) 0.027(7) -0.023(6)
C78 0.059(5) 0.064(5) 0.061(5) 0.006(4) 0.000(4) 0.002(4)
C79 0.052(5) 0.067(5) 0.052(4) -0.001(4) -0.009(4) -0.016(4)
O5 0.054(3) 0.065(4) 0.068(3) 0.020(3) -0.014(3) -0.008(3)
C80 0.041(4) 0.065(5) 0.052(4) -0.004(4) 0.008(3) -0.010(4)
C81 0.036(4) 0.077(6) 0.050(4) -0.017(4) -0.001(3) -0.003(4)
C82 0.043(4) 0.067(5) 0.075(5) -0.001(4) -0.006(4) 0.008(4)
C83 0.048(5) 0.055(5) 0.092(6) 0.026(5) -0.015(4) -0.003(4)

loop_
_atom_type_symbol
_atom_type_description
_atom_type_scat_dispersion_real
_atom_type_scat_dispersion_imag
_atom_type_scat_source
C C 0.0033 0.0016 'International Tables Vol C Tables 4.2.6.8 and 6.1.1.4'
H H 0.0000 0.0000 'International Tables Vol C Tables 4.2.6.8 and 6.1.1.4'
F F 0.0171 0.0103 'International Tables Vol C Tables 4.2.6.8 and 6.1.1.4'
Ir Ir -1.4442 7.9887 'International Tables Vol C Tables 4.2.6.8 and 6.1.1.4'
N N 0.0061 0.0033 'International Tables Vol C Tables 4.2.6.8 and 6.1.1.4'
O O 0.0106 0.0060 'International Tables Vol C Tables 4.2.6.8 and 6.1.1.4'
P P 0.1023 0.0942 'International Tables Vol C Tables 4.2.6.8 and 6.1.1.4'
S S 0.1246 0.1234 'International Tables Vol C Tables 4.2.6.8 and 6.1.1.4'

loop_
_geom_angle_atom_site_label_1
_geom_angle_atom_site_label_2
_geom_angle_atom_site_label_3
_geom_angle
C4 C1 C2 87.5(4)
C4 C1 P1 121.2(4)
C2 C1 P1 151.2(4)
C3 C2 C5 132.7(5)
C3 C2 C1 91.6(4)
C5 C2 C1 135.8(5)
C2 C3 C11 133.4(5)
C2 C3 C4 92.5(4)
C11 C3 C4 134.0(4)
C3 C4 C1 88.4(4)
C3 C4 P2 147.3(4)
C1 C4 P2 124.2(4)
C6 C5 C10 118.5(5)
C6 C5 C2 121.8(5)
C10 C5 C2 119.6(5)
C7 C6 C5 120.0(5)
C7 C6 H1 120.0
C5 C6 H1 120.0
C8 C7 C6 121.4(5)
C8 C7 H2 119.3
C6 C7 H2 119.3
C9 C8 C7 118.5(5)
C9 C8 H3 120.7
C7 C8 H3 120.7
C10 C9 C8 121.3(6)
C10 C9 H4 119.4
C8 C9 H4 119.4
C9 C10 C5 120.3(5)
C9 C10 H5 119.9
C5 C10 H5 119.9
C16 C11 C12 117.8(5)
C16 C11 C3 121.3(5)
C12 C11 C3 120.9(5)
C13 C12 C11 121.1(6)
C13 C12 H6 119.4
C11 C12 H6 119.4
C14 C13 C12 120.3(6)
C14 C13 H7 119.8
C12 C13 H7 119.8
C13 C14 C15 119.4(6)
C13 C14 H8 120.3
C15 C14 H8 120.3
C14 C15 C16 120.7(6)
C14 C15 H9 119.7
C16 C15 H9 119.7
C11 C16 C15 120.7(6)
C11 C16 H10 119.7
C15 C16 H10 119.7
C22 C17 C18 119.0(4)
C22 C17 P1 120.0(3)
C18 C17 P1 120.4(4)
C19 C18 C17 118.0(4)
C19 C18 C23 117.7(4)
C17 C18 C23 124.3(4)
C20 C19 C18 124.0(4)
C20 C19 H11 118.0
C18 C19 H11 118.0
C19 C20 C21 116.6(4)
C19 C20 C27 123.4(4)
C21 C20 C27 119.7(5)
C20 C21 C22 123.5(5)
C20 C21 H12 118.2
C22 C21 H12 118.2
C21 C22 C17 118.1(4)
C21 C22 C31 117.7(4)
C17 C22 C31 124.2(4)
C25 C23 C18 109.7(4)
C25 C23 C26 106.0(5)
C18 C23 C26 112.0(4)
C25 C23 C24 111.2(4)
C18 C23 C24 112.2(4)
C26 C23 C24 105.6(4)
C23 C24 H13 109.5
C23 C24 H14 109.5
H13 C24 H14 109.5
C23 C24 H15 109.5
H13 C24 H15 109.5
H14 C24 H15 109.5
C23 C25 H16 109.5
C23 C25 H17 109.5
H16 C25 H17 109.5
C23 C25 H18 109.5
H16 C25 H18 109.5
H17 C25 H18 109.5
C23 C26 H19 109.5
C23 C26 H20 109.5
H19 C26 H20 109.5
C23 C26 H21 109.5
H19 C26 H21 109.5
H20 C26 H21 109.5
C28 C27 C30 109.6(5)
C28 C27 C29 108.5(5)
C30 C27 C29 108.2(4)
C28 C27 C20 108.5(4)
C30 C27 C20 110.6(4)
C29 C27 C20 111.4(4)
C27 C28 H22 109.5
C27 C28 H23 109.5
H22 C28 H23 109.5
C27 C28 H24 109.5
H22 C28 H24 109.5
H23 C28 H24 109.5
C27 C29 H25 109.5
C27 C29 H26 109.5
H25 C29 H26 109.5
C27 C29 H27 109.5
H25 C29 H27 109.5
H26 C29 H27 109.5
C27 C30 H28 109.5
C27 C30 H29 109.5
H28 C30 H29 109.5
C27 C30 H30 109.5
H28 C30 H30 109.5
H29 C30 H30 109.5
C34 C31 C22 108.8(4)
C34 C31 C32 105.1(4)
C22 C31 C32 112.1(4)
C34 C31 C33 114.3(4)
C22 C31 C33 111.6(4)
C32 C31 C33 104.7(5)
C31 C32 H31 109.5
C31 C32 H32 109.5
H31 C32 H32 109.5
C31 C32 H33 109.5
H31 C32 H33 109.5
H32 C32 H33 109.5
C31 C33 H34 109.5
C31 C33 H35 109.5
H34 C33 H35 109.5
C31 C33 H36 109.5
H34 C33 H36 109.5
H35 C33 H36 109.5
C31 C34 H37 109.5
C31 C34 H38 109.5
H37 C34 H38 109.5
C31 C34 H39 109.5
H37 C34 H39 109.5
H38 C34 H39 109.5
C40 C35 C36 119.3(5)
C40 C35 P2 120.6(4)
C36 C35 P2 119.6(4)
C37 C36 C35 117.9(5)
C37 C36 C41 116.4(5)
C35 C36 C41 125.6(5)
C38 C37 C36 124.2(5)
C38 C37 H40 117.9
C36 C37 H40 117.9
C37 C38 C39 116.2(5)
C37 C38 C45 120.5(5)
C39 C38 C45 123.3(5)
C38 C39 C40 124.6(5)
C38 C39 H41 117.7
C40 C39 H41 117.7
C39 C40 C35 117.3(5)
C39 C40 C49 117.8(4)
C35 C40 C49 124.9(4)
C43 C41 C44 104.5(5)
C43 C41 C42 112.4(5)
C44 C41 C42 105.9(4)
C43 C41 C36 109.5(4)
C44 C41 C36 112.4(5)
C42 C41 C36 112.0(4)
C41 C42 H42 109.5
C41 C42 H43 109.5
H42 C42 H43 109.5
C41 C42 H44 109.5
H42 C42 H44 109.5
H43 C42 H44 109.5
C41 C43 H45 109.5
C41 C43 H46 109.5
H45 C43 H46 109.5
C41 C43 H47 109.5
H45 C43 H47 109.5
H46 C43 H47 109.5
C41 C44 H48 109.5
C41 C44 H49 109.5
H48 C44 H49 109.5
C41 C44 H50 109.5
H48 C44 H50 109.5
H49 C44 H50 109.5
C46 C45 C47 109.8(6)
C46 C45 C48 107.7(6)
C47 C45 C48 108.6(6)
C46 C45 C38 108.1(5)
C47 C45 C38 111.8(5)
C48 C45 C38 110.7(5)
C45 C46 H51 109.5
C45 C46 H52 109.5
H51 C46 H52 109.5
C45 C46 H53 109.5
H51 C46 H53 109.5
H52 C46 H53 109.5
C45 C47 H54 109.5
C45 C47 H55 109.5
H54 C47 H55 109.5
C45 C47 H56 109.5
H54 C47 H56 109.5
H55 C47 H56 109.5
C45 C48 H57 109.5
C45 C48 H58 109.5
H57 C48 H58 109.5
C45 C48 H59 109.5
H57 C48 H59 109.5
H58 C48 H59 109.5
C52 C49 C51 110.8(4)
C52 C49 C40 110.0(4)
C51 C49 C40 112.3(4)
C52 C49 C50 106.3(4)
C51 C49 C50 105.1(4)
C40 C49 C50 112.1(4)
C49 C50 H60 109.5
C49 C50 H61 109.5
H60 C50 H61 109.5
C49 C50 H62 109.5
H60 C50 H62 109.5
H61 C50 H62 109.5
C49 C51 H63 109.5
C49 C51 H64 109.5
H63 C51 H64 109.5
C49 C51 H65 109.5
H63 C51 H65 109.5
H64 C51 H65 109.5
C49 C52 H66 109.5
C49 C52 H67 109.5
H66 C52 H67 109.5
C49 C52 H68 109.5
H66 C52 H68 109.5
H67 C52 H68 109.5
C1 P1 C17 106.9(2)
C1 P1 Ir1 106.81(17)
C17 P1 Ir1 146.20(16)
C4 P2 C35 104.7(2)
C4 P2 Ir1 105.81(17)
C35 P2 Ir1 149.36(15)
C74 Ir1 C63 85.54(19)
C74 Ir1 N2 79.18(18)
C63 Ir1 N2 90.33(18)
C74 Ir1 N1 89.78(18)
C63 Ir1 N1 79.45(18)
N2 Ir1 N1 165.56(16)
C74 Ir1 P2 96.50(14)
C63 Ir1 P2 177.78(13)
N2 Ir1 P2 90.92(12)
N1 Ir1 P2 99.64(12)
C74 Ir1 P1 177.65(14)
C63 Ir1 P1 96.14(14)
N2 Ir1 P1 99.14(12)
N1 Ir1 P1 92.14(11)
P2 Ir1 P1 81.85(5)
C53 N1 C57 118.6(4)
C53 N1 Ir1 126.9(4)
C57 N1 Ir1 114.4(3)
N1 C53 C54 122.6(5)
N1 C53 H69 118.7
C54 C53 H69 118.7
C55 C54 C53 118.7(6)
C55 C54 H70 120.6
C53 C54 H70 120.6
C54 C55 C56 119.5(6)
C54 C55 H71 120.3
C56 C55 H71 120.3
C55 C56 C57 119.5(6)
C55 C56 H72 120.2
C57 C56 H72 120.2
N1 C57 C56 120.6(6)
N1 C57 C58 114.8(4)
C56 C57 C58 124.5(5)
C59 C58 C63 121.5(5)
C59 C58 C57 123.6(5)
C63 C58 C57 114.5(5)
C60 C59 C58 120.9(6)
C60 C59 H73 119.6
C58 C59 H73 119.6
C59 C60 C61 118.7(6)
C59 C60 H74 120.6
C61 C60 H74 120.6
C60 C61 C62 121.2(6)
C60 C61 H75 119.4
C62 C61 H75 119.4
C61 C62 C63 120.9(5)
C61 C62 H76 119.5
C63 C62 H76 119.5
C62 C63 C58 116.7(5)
C62 C63 Ir1 128.5(4)
C58 C63 Ir1 114.8(4)
C64 N2 C68 118.1(4)
C64 N2 Ir1 127.0(3)
C68 N2 Ir1 114.8(3)
N2 C64 C65 123.4(5)
N2 C64 H77 118.3
C65 C64 H77 118.3
C66 C65 C64 118.1(5)
C66 C65 H78 120.9
C64 C65 H78 120.9
C67 C66 C65 119.4(5)
C67 C66 H79 120.3
C65 C66 H79 120.3
C66 C67 C68 120.2(5)
C66 C67 H80 119.9
C68 C67 H80 119.9
N2 C68 C67 120.3(5)
N2 C68 C69 114.0(4)
C67 C68 C69 125.4(4)
C70 C69 C74 121.7(5)
C70 C69 C68 122.6(4)
C74 C69 C68 115.5(4)
C71 C70 C69 119.4(5)
C71 C70 H81 120.3
C69 C70 H81 120.3
C72 C71 C70 119.9(5)
C72 C71 H82 120.1
C70 C71 H82 120.1
C71 C72 C73 120.9(5)
C71 C72 H83 119.5
C73 C72 H83 119.5
C74 C73 C72 120.5(5)
C74 C73 H84 119.8
C72 C73 H84 119.8
C73 C74 C69 117.6(4)
C73 C74 Ir1 128.3(4)
C69 C74 Ir1 114.0(4)
F2 C75 F3 107.6(6)
F2 C75 F1 108.4(6)
F3 C75 F1 106.4(6)
F2 C75 S1 111.6(5)
F3 C75 S1 111.1(5)
F1 C75 S1 111.5(5)
O3 S1 O2 115.0(3)
O3 S1 O1 114.3(4)
O2 S1 O1 115.1(3)
O3 S1 C75 104.9(4)
O2 S1 C75 103.1(3)
O1 S1 C75 102.1(3)
C76 O4 C79 107.3(6)
O4 C76 C77 110.3(7)
O4 C76 H85 109.6
C77 C76 H85 109.6
O4 C76 H86 109.6
C77 C76 H86 109.6
H85 C76 H86 108.1
C76 C77 C78 105.1(7)
C76 C77 H87 110.7
C78 C77 H87 110.7
C76 C77 H88 110.7
C78 C77 H88 110.7
H87 C77 H88 108.8
C77 C78 C79 103.9(6)
C77 C78 H89 111.0
C79 C78 H89 111.0
C77 C78 H90 111.0
C79 C78 H90 111.0
H89 C78 H90 109.0
O4 C79 C78 107.1(6)
O4 C79 H91 110.3
C78 C79 H91 110.3
O4 C79 H92 110.3
C78 C79 H92 110.3
H91 C79 H92 108.6
C80 O5 C83 109.1(5)
O5 C80 C81 105.5(6)
O5 C80 H93 110.6
C81 C80 H93 110.6
O5 C80 H94 110.6
C81 C80 H94 110.6
H93 C80 H94 108.8
C80 C81 C82 102.8(6)
C80 C81 H95 111.2
C82 C81 H95 111.2
C80 C81 H96 111.2
C82 C81 H96 111.2
H95 C81 H96 109.1
C83 C82 C81 101.8(6)
C83 C82 H97 111.4
C81 C82 H97 111.4
C83 C82 H98 111.4
C81 C82 H98 111.4
H97 C82 H98 109.3
O5 C83 C82 106.8(6)
O5 C83 H99 110.4
C82 C83 H99 110.4
O5 C83 H100 110.4
C82 C83 H100 110.4
H99 C83 H100 108.6

loop_
_geom_bond_atom_site_label_1
_geom_bond_atom_site_label_2
_geom_bond_distance
C1 C4 1.494(7)
C1 C2 1.498(7)
C1 P1 1.682(5)
C2 C3 1.388(7)
C2 C5 1.464(6)
C3 C11 1.472(7)
C3 C4 1.475(7)
C4 P2 1.674(5)
C5 C6 1.390(7)
C5 C10 1.402(7)
C6 C7 1.383(7)
C6 H1 0.9500
C7 C8 1.382(8)
C7 H2 0.9500
C8 C9 1.376(8)
C8 H3 0.9500
C9 C10 1.375(8)
C9 H4 0.9500
C10 H5 0.9500
C11 C16 1.383(8)
C11 C12 1.394(8)
C12 C13 1.380(8)
C12 H6 0.9500
C13 C14 1.370(9)
C13 H7 0.9500
C14 C15 1.373(10)
C14 H8 0.9500
C15 C16 1.386(8)
C15 H9 0.9500
C16 H10 0.9500
C17 C22 1.427(7)
C17 C18 1.430(6)
C17 P1 1.867(5)
C18 C19 1.398(7)
C18 C23 1.542(7)
C19 C20 1.379(7)
C19 H11 0.9500
C20 C21 1.393(7)
C20 C27 1.547(6)
C21 C22 1.398(6)
C21 H12 0.9500
C22 C31 1.545(7)
C23 C25 1.524(7)
C23 C26 1.544(7)
C23 C24 1.548(8)
C24 H13 0.9800
C24 H14 0.9800
C24 H15 0.9800
C25 H16 0.9800
C25 H17 0.9800
C25 H18 0.9800
C26 H19 0.9800
C26 H20 0.9800
C26 H21 0.9800
C27 C28 1.517(7)
C27 C30 1.530(8)
C27 C29 1.531(7)
C28 H22 0.9800
C28 H23 0.9800
C28 H24 0.9800
C29 H25 0.9800
C29 H26 0.9800
C29 H27 0.9800
C30 H28 0.9800
C30 H29 0.9800
C30 H30 0.9800
C31 C34 1.531(7)
C31 C32 1.546(7)
C31 C33 1.556(7)
C32 H31 0.9800
C32 H32 0.9800
C32 H33 0.9800
C33 H34 0.9800
C33 H35 0.9800
C33 H36 0.9800
C34 H37 0.9800
C34 H38 0.9800
C34 H39 0.9800
C35 C40 1.428(7)
C35 C36 1.428(7)
C35 P2 1.878(5)
C36 C37 1.403(7)
C36 C41 1.558(7)
C37 C38 1.378(7)
C37 H40 0.9500
C38 C39 1.378(7)
C38 C45 1.550(7)
C39 C40 1.409(7)
C39 H41 0.9500
C40 C49 1.546(7)
C41 C43 1.536(7)
C41 C44 1.542(7)
C41 C42 1.551(7)
C42 H42 0.9800
C42 H43 0.9800
C42 H44 0.9800
C43 H45 0.9800
C43 H46 0.9800
C43 H47 0.9800
C44 H48 0.9800
C44 H49 0.9800
C44 H50 0.9800
C45 C46 1.521(8)
C45 C47 1.523(9)
C45 C48 1.533(9)
C46 H51 0.9800
C46 H52 0.9800
C46 H53 0.9800
C47 H54 0.9800
C47 H55 0.9800
C47 H56 0.9800
C48 H57 0.9800
C48 H58 0.9800
C48 H59 0.9800
C49 C52 1.520(7)
C49 C51 1.526(7)
C49 C50 1.553(7)
C50 H60 0.9800
C50 H61 0.9800
C50 H62 0.9800
C51 H63 0.9800
C51 H64 0.9800
C51 H65 0.9800
C52 H66 0.9800
C52 H67 0.9800
C52 H68 0.9800
P1 Ir1 2.5281(14)
P2 Ir1 2.5228(16)
Ir1 C74 2.042(5)
Ir1 C63 2.045(5)
Ir1 N2 2.072(4)
Ir1 N1 2.078(4)
N1 C53 1.337(6)
N1 C57 1.369(6)
C53 C54 1.389(7)
C53 H69 0.9500
C54 C55 1.373(9)
C54 H70 0.9500
C55 C56 1.380(9)
C55 H71 0.9500
C56 C57 1.393(7)
C56 H72 0.9500
C57 C58 1.474(8)
C58 C59 1.394(8)
C58 C63 1.404(7)
C59 C60 1.364(9)
C59 H73 0.9500
C60 C61 1.386(9)
C60 H74 0.9500
C61 C62 1.392(7)
C61 H75 0.9500
C62 C63 1.398(7)
C62 H76 0.9500
N2 C64 1.347(6)
N2 C68 1.365(6)
C64 C65 1.385(7)
C64 H77 0.9500
C65 C66 1.380(7)
C65 H78 0.9500
C66 C67 1.377(8)
C66 H79 0.9500
C67 C68 1.393(7)
C67 H80 0.9500
C68 C69 1.460(7)
C69 C70 1.395(7)
C69 C74 1.403(6)
C70 C71 1.383(7)
C70 H81 0.9500
C71 C72 1.376(7)
C71 H82 0.9500
C72 C73 1.396(7)
C72 H83 0.9500
C73 C74 1.395(7)
C73 H84 0.9500
C75 F2 1.309(8)
C75 F3 1.323(7)
C75 F1 1.336(7)
C75 S1 1.823(7)
S1 O3 1.419(5)
S1 O2 1.428(4)
S1 O1 1.444(5)
O4 C76 1.400(9)
O4 C79 1.424(9)
C76 C77 1.475(11)
C76 H85 0.9900
C76 H86 0.9900
C77 C78 1.480(10)
C77 H87 0.9900
C77 H88 0.9900
C78 C79 1.503(10)
C78 H89 0.9900
C78 H90 0.9900
C79 H91 0.9900
C79 H92 0.9900
O5 C80 1.433(8)
O5 C83 1.452(8)
C80 C81 1.503(9)
C80 H93 0.9900
C80 H94 0.9900
C81 C82 1.522(10)
C81 H95 0.9900
C81 H96 0.9900
C82 C83 1.498(10)
C82 H97 0.9900
C82 H98 0.9900
C83 H99 0.9900
C83 H100 0.9900

loop_
_geom_torsion_atom_site_label_1
_geom_torsion_atom_site_label_2
_geom_torsion_atom_site_label_3
_geom_torsion_atom_site_label_4
_geom_torsion
C4 C1 C2 C3 -0.2(4)
P1 C1 C2 C3 -179.5(7)
C4 C1 C2 C5 179.9(6)
P1 C1 C2 C5 0.5(12)
C5 C2 C3 C11 2.5(10)
C1 C2 C3 C11 -177.4(6)
C5 C2 C3 C4 -179.8(5)
C1 C2 C3 C4 0.2(4)
C2 C3 C4 C1 -0.2(4)
C11 C3 C4 C1 177.4(6)
C2 C3 C4 P2 -177.0(6)
C11 C3 C4 P2 0.6(12)
C2 C1 C4 C3 0.2(4)
P1 C1 C4 C3 179.8(4)
C2 C1 C4 P2 178.1(4)
P1 C1 C4 P2 -2.3(6)
C3 C2 C5 C6 -155.5(6)
C1 C2 C5 C6 24.4(9)
C3 C2 C5 C10 22.3(9)
C1 C2 C5 C10 -157.8(6)
C10 C5 C6 C7 -0.6(8)
C2 C5 C6 C7 177.2(5)
C5 C6 C7 C8 0.1(9)
C6 C7 C8 C9 0.6(10)
C7 C8 C9 C10 -0.9(10)
C8 C9 C10 C5 0.5(10)
C6 C5 C10 C9 0.3(9)
C2 C5 C10 C9 -177.6(6)
C2 C3 C11 C16 55.9(9)
C4 C3 C11 C16 -120.9(6)
C2 C3 C11 C12 -122.5(7)
C4 C3 C11 C12 60.8(9)
C16 C11 C12 C13 -1.1(9)
C3 C11 C12 C13 177.2(6)
C11 C12 C13 C14 0.2(10)
C12 C13 C14 C15 1.3(10)
C13 C14 C15 C16 -1.8(10)
C12 C11 C16 C15 0.6(8)
C3 C11 C16 C15 -177.8(5)
C14 C15 C16 C11 0.9(10)
C22 C17 C18 C19 -7.6(7)
P1 C17 C18 C19 163.7(4)
C22 C17 C18 C23 169.6(5)
P1 C17 C18 C23 -19.0(7)
C17 C18 C19 C20 -0.1(7)
C23 C18 C19 C20 -177.5(5)
C18 C19 C20 C21 5.1(7)
C18 C19 C20 C27 178.7(5)
C19 C20 C21 C22 -2.5(7)
C27 C20 C21 C22 -176.3(5)
C20 C21 C22 C17 -5.0(7)
C20 C21 C22 C31 172.9(5)
C18 C17 C22 C21 10.0(7)
P1 C17 C22 C21 -161.4(4)
C18 C17 C22 C31 -167.8(4)
P1 C17 C22 C31 20.8(7)
C19 C18 C23 C25 123.5(5)
C17 C18 C23 C25 -53.7(6)
C19 C18 C23 C26 6.2(7)
C17 C18 C23 C26 -171.1(5)
C19 C18 C23 C24 -112.4(5)
C17 C18 C23 C24 70.4(6)
C19 C20 C27 C28 -104.6(6)
C21 C20 C27 C28 68.8(6)
C19 C20 C27 C30 135.1(5)
C21 C20 C27 C30 -51.5(6)
C19 C20 C27 C29 14.7(7)
C21 C20 C27 C29 -171.9(5)
C21 C22 C31 C34 -131.3(5)
C17 C22 C31 C34 46.5(6)
C21 C22 C31 C32 -15.4(7)
C17 C22 C31 C32 162.4(5)
C21 C22 C31 C33 101.7(5)
C17 C22 C31 C33 -80.5(6)
C40 C35 C36 C37 8.7(7)
P2 C35 C36 C37 -163.5(4)
C40 C35 C36 C41 -167.4(5)
P2 C35 C36 C41 20.4(7)
C35 C36 C37 C38 -4.1(8)
C41 C36 C37 C38 172.4(5)
C36 C37 C38 C39 -1.2(8)
C36 C37 C38 C45 -177.9(5)
C37 C38 C39 C40 1.9(8)
C45 C38 C39 C40 178.5(5)
C38 C39 C40 C35 2.7(7)
C38 C39 C40 C49 -175.9(5)
C36 C35 C40 C39 -8.0(7)
P2 C35 C40 C39 164.1(4)
C36 C35 C40 C49 170.5(4)
P2 C35 C40 C49 -17.4(7)
C37 C36 C41 C43 -128.5(5)
C35 C36 C41 C43 47.7(7)
C37 C36 C41 C44 -12.9(7)
C35 C36 C41 C44 163.3(5)
C37 C36 C41 C42 106.2(5)
C35 C36 C41 C42 -77.6(6)
C37 C38 C45 C46 58.9(7)
C39 C38 C45 C46 -117.5(6)
C37 C38 C45 C47 180.0(6)
C39 C38 C45 C47 3.6(8)
C37 C38 C45 C48 -58.8(7)
C39 C38 C45 C48 124.8(6)
C39 C40 C49 C52 127.5(5)
C35 C40 C49 C52 -51.0(6)
C39 C40 C49 C51 -108.6(5)
C35 C40 C49 C51 72.9(6)
C39 C40 C49 C50 9.5(6)
C35 C40 C49 C50 -169.0(5)
C4 C1 P1 C17 178.6(4)
C2 C1 P1 C17 -2.2(9)
C4 C1 P1 Ir1 0.7(4)
C2 C1 P1 Ir1 179.9(8)
C22 C17 P1 C1 84.8(4)
C18 C17 P1 C1 -86.4(4)
C22 C17 P1 Ir1 -98.8(4)
C18 C17 P1 Ir1 90.0(4)
C3 C4 P2 C35 -4.1(8)
C1 C4 P2 C35 179.8(4)
C3 C4 P2 Ir1 178.5(7)
C1 C4 P2 Ir1 2.4(5)
C40 C35 P2 C4 -89.3(4)
C36 C35 P2 C4 82.8(4)
C40 C35 P2 Ir1 85.8(5)
C36 C35 P2 Ir1 -102.1(4)
C4 P2 Ir1 C74 176.9(2)
C35 P2 Ir1 C74 1.9(3)
C4 P2 Ir1 C63 -26(4)
C35 P2 Ir1 C63 158(4)
C4 P2 Ir1 N2 97.7(2)
C35 P2 Ir1 N2 -77.3(3)
C4 P2 Ir1 N1 -92.2(2)
C35 P2 Ir1 N1 92.8(3)
C4 P2 Ir1 P1 -1.38(18)
C35 P2 Ir1 P1 -176.4(3)
C1 P1 Ir1 C74 -45(4)
C17 P1 Ir1 C74 139(4)
C1 P1 Ir1 C63 179.5(2)
C17 P1 Ir1 C63 3.1(3)
C1 P1 Ir1 N2 -89.1(2)
C17 P1 Ir1 N2 94.5(3)
C1 P1 Ir1 N1 99.9(2)
C17 P1 Ir1 N1 -76.5(3)
C1 P1 Ir1 P2 0.49(18)
C17 P1 Ir1 P2 -175.9(3)
C74 Ir1 N1 C53 103.4(4)
C63 Ir1 N1 C53 -171.1(4)
N2 Ir1 N1 C53 143.3(6)
P2 Ir1 N1 C53 6.9(4)
P1 Ir1 N1 C53 -75.2(4)
C74 Ir1 N1 C57 -72.4(4)
C63 Ir1 N1 C57 13.1(3)
N2 Ir1 N1 C57 -32.5(8)
P2 Ir1 N1 C57 -168.9(3)
P1 Ir1 N1 C57 109.0(3)
C57 N1 C53 C54 5.2(7)
Ir1 N1 C53 C54 -170.5(4)
N1 C53 C54 C55 1.5(8)
C53 C54 C55 C56 -5.8(9)
C54 C55 C56 C57 3.6(9)
C53 N1 C57 C56 -7.4(7)
Ir1 N1 C57 C56 168.8(4)
C53 N1 C57 C58 169.4(4)
Ir1 N1 C57 C58 -14.4(5)
C55 C56 C57 N1 3.1(8)
C55 C56 C57 C58 -173.4(5)
N1 C57 C58 C59 -166.6(5)
C56 C57 C58 C59 10.1(8)
N1 C57 C58 C63 6.5(6)
C56 C57 C58 C63 -176.8(5)
C63 C58 C59 C60 0.4(9)
C57 C58 C59 C60 173.0(5)
C58 C59 C60 C61 0.8(9)
C59 C60 C61 C62 0.0(9)
C60 C61 C62 C63 -2.0(8)
C61 C62 C63 C58 3.1(7)
C61 C62 C63 Ir1 -177.2(4)
C59 C58 C63 C62 -2.3(7)
C57 C58 C63 C62 -175.5(4)
C59 C58 C63 Ir1 177.9(4)
C57 C58 C63 Ir1 4.7(6)
C74 Ir1 C63 C62 -98.6(5)
N2 Ir1 C63 C62 -19.5(5)
N1 Ir1 C63 C62 170.8(5)
P2 Ir1 C63 C62 105(4)
P1 Ir1 C63 C62 79.8(5)
C74 Ir1 C63 C58 81.2(4)
N2 Ir1 C63 C58 160.3(4)
N1 Ir1 C63 C58 -9.4(4)
P2 Ir1 C63 C58 -75(4)
P1 Ir1 C63 C58 -100.5(4)
C74 Ir1 N2 C64 -167.8(4)
C63 Ir1 N2 C64 106.8(4)
N1 Ir1 N2 C64 151.5(6)
P2 Ir1 N2 C64 -71.3(4)
P1 Ir1 N2 C64 10.6(4)
C74 Ir1 N2 C68 14.7(4)
C63 Ir1 N2 C68 -70.7(4)
N1 Ir1 N2 C68 -26.1(8)
P2 Ir1 N2 C68 111.1(3)
P1 Ir1 N2 C68 -167.0(3)
C68 N2 C64 C65 5.6(7)
Ir1 N2 C64 C65 -171.9(4)
N2 C64 C65 C66 0.0(8)
C64 C65 C66 C67 -3.5(8)
C65 C66 C67 C68 1.4(8)
C64 N2 C68 C67 -7.6(7)
Ir1 N2 C68 C67 170.1(4)
C64 N2 C68 C69 167.1(4)
Ir1 N2 C68 C69 -15.1(5)
C66 C67 C68 N2 4.3(8)
C66 C67 C68 C69 -169.9(5)
N2 C68 C69 C70 -169.2(5)
C67 C68 C69 C70 5.2(8)
N2 C68 C69 C74 5.4(6)
C67 C68 C69 C74 179.9(5)
C74 C69 C70 C71 -1.3(8)
C68 C69 C70 C71 173.1(5)
C69 C70 C71 C72 -0.3(8)
C70 C71 C72 C73 2.0(8)
C71 C72 C73 C74 -2.3(8)
C72 C73 C74 C69 0.8(8)
C72 C73 C74 Ir1 -179.9(4)
C70 C69 C74 C73 1.0(7)
C68 C69 C74 C73 -173.7(5)
C70 C69 C74 Ir1 -178.4(4)
C68 C69 C74 Ir1 6.9(5)
C63 Ir1 C74 C73 -99.4(5)
N2 Ir1 C74 C73 169.4(5)
N1 Ir1 C74 C73 -20.0(5)
P2 Ir1 C74 C73 79.7(5)
P1 Ir1 C74 C73 125(3)
C63 Ir1 C74 C69 79.9(4)
N2 Ir1 C74 C69 -11.3(3)
N1 Ir1 C74 C69 159.3(4)
P2 Ir1 C74 C69 -101.0(3)
P1 Ir1 C74 C69 -56(4)
F2 C75 S1 O3 178.0(5)
F3 C75 S1 O3 -61.9(6)
F1 C75 S1 O3 56.6(5)
F2 C75 S1 O2 -61.3(5)
F3 C75 S1 O2 58.8(6)
F1 C75 S1 O2 177.3(5)
F2 C75 S1 O1 58.4(6)
F3 C75 S1 O1 178.5(5)
F1 C75 S1 O1 -62.9(6)
C79 O4 C76 C77 -10.6(10)
O4 C76 C77 C78 -5.7(11)
C76 C77 C78 C79 18.6(10)
C76 O4 C79 C78 22.5(9)
C77 C78 C79 O4 -25.5(9)
C83 O5 C80 C81 15.4(8)
O5 C80 C81 C82 -32.7(7)
C80 C81 C82 C83 36.8(7)
C80 O5 C83 C82 8.6(8)
C81 C82 C83 O5 -28.3(8)
